data_2021843
loop_
_publ_author_name
'Jin, Guo-Xia'
'You, Tian-Chao'
'Ma, Jian-Ping'

_publ_section_title
;
 Three Ag^I^, Cu^I^ and Cd^II^ coordination polymers based on the new
 asymmetrical ligand
 2-{4-[(1<i>H</i>-imidazol-1-yl)methyl]phenyl}-5-(pyridin-4-yl)-1,3,4-oxadiazole:
 syntheses, characterization and emission properties
;
_journal_coeditor_code YP3198
_journal_issue 12
_journal_name_full 'Acta Crystallographica Section C'
_journal_page_first
;
;
_journal_paper_doi 10.1107/S2053229619015663
_journal_volume 75
_journal_year 2019
_chemical_formula_iupac '[Cd (C17 H13 N5 O1)2 (N O3)2], 2C H4 O, 0.65H2 O'
_chemical_formula_moiety 'C34 H26 Cd N12 O8, 2(C H4 O), 0.65(H2 O)'
_chemical_formula_sum 'C36 H35.3 Cd N12 O10.65'
_chemical_formula_weight 918.86
_chemical_name_systematic
'<i>catena</i>-Poly[[[dinitratocopper(II)]-bis(\m-2-{4-[(1<i>H</i>-imidazol-1-yl)methyl]phenyl}-5-(pyridin-4-yl)-1,3,4-oxadiazole)]--methanol--water (1/1/0.65)]'
_space_group_crystal_system triclinic
_space_group_IT_number 2
_space_group_name_Hall '-P 1'
_space_group_name_H-M_alt 'P -1'
_atom_sites_solution_hydrogens geom
_atom_sites_solution_primary direct
_atom_sites_solution_secondary difmap
_audit_creation_method
;
  Olex2 1.2
  (compiled Apr 23 2013 17:54:37, GUI svn.r4466)
;
_cell_angle_alpha 108.975(3)
_cell_angle_beta 99.904(3)
_cell_angle_gamma 104.901(3)
_cell_formula_units_Z 2
_cell_length_a 9.4532(3)
_cell_length_b 14.9309(5)
_cell_length_c 15.8386(6)
_cell_measurement_reflns_used 7421
_cell_measurement_temperature 150.00(10)
_cell_measurement_theta_max 70.8130
_cell_measurement_theta_min 5.8020
_cell_volume 1961.42(14)
_computing_cell_refinement
;
CrysAlis PRO (Rigaku OD, 2015)
;
_computing_data_collection
;
CrysAlis PRO (Rigaku OD, 2015)
;
_computing_data_reduction
;
CrysAlis PRO (Rigaku OD, 2015)
;
_computing_molecular_graphics
;
<i>OLEX2</i> (Dolomanov <i>et al.</i>,  2009)
;
_computing_publication_material
;
<i>OLEX2</i> (Dolomanov <i>et al.</i>,  2009)
;
_computing_structure_refinement
;
SHELXL2014 (Sheldrick, 2015)
;
_computing_structure_solution
;
SHELXS97 (Sheldrick, 2008)
;
_diffrn_ambient_temperature 150.00(10)
_diffrn_detector 'CCD plate'
_diffrn_detector_area_resol_mean 16.0793
_diffrn_measured_fraction_theta_full 0.9980
_diffrn_measured_fraction_theta_max 0.6280
_diffrn_measurement_device 'four-circle diffractometer'
_diffrn_measurement_device_type 'Rigaku SuperNova Dual Source diffractometer with an Eos detector'
_diffrn_measurement_method '\w scans'
_diffrn_radiation_monochromator mirror
_diffrn_radiation_probe x-ray
_diffrn_radiation_type 'Cu K\a'
_diffrn_radiation_wavelength 1.54184
_diffrn_reflns_av_R_equivalents 0.0298
_diffrn_reflns_av_unetI/netI 0.0352
_diffrn_reflns_limit_h_max 9
_diffrn_reflns_limit_h_min -11
_diffrn_reflns_limit_k_max 18
_diffrn_reflns_limit_k_min -17
_diffrn_reflns_limit_l_max 19
_diffrn_reflns_limit_l_min -18
_diffrn_reflns_number 13771
_diffrn_reflns_theta_full 70.97
_diffrn_reflns_theta_max 70.99
_diffrn_reflns_theta_min 3.32
_diffrn_source 'micro-focus sealed X-ray tube'
_exptl_absorpt_coefficient_mu 5.106
_exptl_absorpt_correction_T_max 1.00000
_exptl_absorpt_correction_T_min 0.73480
_exptl_absorpt_correction_type multi-scan
_exptl_absorpt_process_details
;
(CrysAlis PRO; Rigaku OD, 2015)
;
_exptl_crystal_colour 'clear light colourless'
_exptl_crystal_density_diffrn 1.556
_exptl_crystal_density_method 'not measured'
_exptl_crystal_description block
_exptl_crystal_F_000 937
_exptl_crystal_size_max 0.15
_exptl_crystal_size_mid 0.11
_exptl_crystal_size_min 0.06
_refine_diff_density_max 0.993
_refine_diff_density_min -1.118
_refine_ls_extinction_method none
_refine_ls_goodness_of_fit_ref 1.105
_refine_ls_hydrogen_treatment mixed
_refine_ls_matrix_type full
_refine_ls_number_parameters 562
_refine_ls_number_reflns 7388
_refine_ls_number_restraints 32
_refine_ls_restrained_S_all 1.114
_refine_ls_R_factor_all 0.0437
_refine_ls_R_factor_gt 0.0398
_refine_ls_shift/su_max 0.001
_refine_ls_shift/su_mean 0.000
_refine_ls_structure_factor_coef Fsqd
_refine_ls_weighting_details 'calc w=1/[\s^2^(Fo^2^)+(0.0389P)^2^+5.7114P] where P=(Fo^2^+2Fc^2^)/3'
_refine_ls_weighting_scheme calc
_refine_ls_wR_factor_gt 0.1091
_refine_ls_wR_factor_ref 0.1117
_reflns_number_gt 6838
_reflns_number_total 7388
_reflns_threshold_expression >2sigma(I)
_cod_data_source_file yp3198sup1.cif
_cod_data_source_block 3
_cod_original_cell_volume 1961.43(12)
_cod_original_formula_sum 'C36 H35.3 Cd1 N12 O10.65'
_cod_database_code 2021843

loop_
_space_group_symop_id
_space_group_symop_operation_xyz
1 'x, y, z'
2 '-x, -y, -z'

loop_
_atom_site_type_symbol
_atom_site_label
_atom_site_fract_x
_atom_site_fract_y
_atom_site_fract_z
_atom_site_U_iso_or_equiv
_atom_site_adp_type
_atom_site_calc_flag
_atom_site_refinement_flags
_atom_site_occupancy
_atom_site_symmetry_multiplicity
_atom_site_disorder_assembly
_atom_site_disorder_group
N N5 -0.1502(4) 0.7569(3) -0.0437(2) 0.0268(7) Uani d . 1 1 . .
C C17 -0.1825(5) 0.8351(3) 0.0064(3) 0.0288(8) Uani d . 1 1 . .
H H17 -0.1216 0.9016 0.0246 0.035 Uiso calc R 1 1 . .
N N4 -0.3137(4) 0.8068(3) 0.0276(2) 0.0309(7) Uani d . 1 1 . .
C C14 -0.3816(5) 0.8738(4) 0.0824(3) 0.0378(10) Uani d . 1 1 . .
H H14A -0.4916 0.8436 0.0588 0.045 Uiso calc R 1 1 . .
H H14B -0.3531 0.9364 0.0731 0.045 Uiso calc R 1 1 . .
N N10 0.2237(4) 0.6967(2) 1.8195(2) 0.0253(7) Uani d . 1 1 . .
C C34 0.3597(4) 0.7518(3) 1.8226(3) 0.0249(8) Uani d . 1 1 . .
H H34 0.4027 0.8208 1.8563 0.030 Uiso calc R 1 1 . .
N N9 0.4286(4) 0.6959(2) 1.7709(2) 0.0248(7) Uani d . 1 1 . .
C C31 0.5788(5) 0.7328(3) 1.7579(3) 0.0297(8) Uani d . 1 1 . .
H H31A 0.6412 0.6954 1.7746 0.036 Uiso calc R 1 1 . .
H H31B 0.6281 0.8030 1.7989 0.036 Uiso calc R 1 1 . .
C C28 0.5680(4) 0.7220(3) 1.6587(3) 0.0251(8) Uani d . 1 1 . .
Cd Cd1 0.05763(3) 0.754134(19) 0.896575(17) 0.02292(9) Uani d . 1 1 . .
O O2 0.4335(3) 0.71826(19) 1.33306(17) 0.0254(6) Uani d . 1 1 . .
O O1 -0.1644(3) 0.9169(2) 0.51523(18) 0.0286(6) Uani d . 1 1 . .
O O7 0.3592(3) 1.0320(2) 1.1053(2) 0.0389(7) Uani d . 1 1 . .
N N11 0.2750(4) 0.9581(2) 1.0353(2) 0.0237(6) Uani d . 1 1 . .
O O6 0.1322(3) 0.9331(2) 1.0200(2) 0.0332(6) Uani d . 1 1 . .
O O8 0.3270(4) 0.9055(2) 0.9789(2) 0.0388(7) Uani d . 1 1 . .
N N6 0.1669(4) 0.7226(2) 1.0265(2) 0.0266(7) Uani d . 1 1 . .
N N1 0.0124(4) 0.8392(2) 0.7960(2) 0.0262(7) Uani d . 1 1 . .
O O3 -0.1315(4) 0.6248(2) 0.7570(2) 0.0410(7) Uani d . 1 1 . .
C C5 -0.0581(5) 0.9073(3) 0.8200(3) 0.0287(8) Uani d . 1 1 . .
H H5 -0.0699 0.9280 0.8796 0.034 Uiso calc R 1 1 . .
C C23 0.4294(5) 0.6743(3) 1.2429(3) 0.0279(8) Uani d . 1 1 . .
O O9 0.6803(5) 0.5384(3) 0.1004(3) 0.0592(10) Uani d . 1 1 . .
H H9A 0.6276 0.5551 0.1346 0.089 Uiso calc R 1 1 . .
C C6 -0.1623(5) 0.9566(3) 0.6062(3) 0.0297(8) Uani d . 1 1 . .
N N2 -0.2252(5) 1.0247(3) 0.6233(3) 0.0439(10) Uani d . 1 1 . .
O O4 -0.0814(5) 0.5453(3) 0.8428(3) 0.0574(10) Uani d . 1 1 . .
N N7 0.5139(5) 0.6187(4) 1.2315(3) 0.0490(11) Uani d . 1 1 . .
C C25 0.5435(5) 0.6992(3) 1.4747(3) 0.0277(8) Uani d . 1 1 . .
C C8 -0.2704(5) 0.9429(3) 0.3770(3) 0.0295(8) Uani d . 1 1 . .
C C18 0.1860(5) 0.7783(3) 1.1161(3) 0.0298(8) Uani d . 1 1 . .
H H18 0.1410 0.8279 1.1291 0.036 Uiso calc R 1 1 . .
C C7 -0.2395(5) 0.9674(3) 0.4767(3) 0.0320(9) Uani d . 1 1 . .
C C19 0.2684(5) 0.7662(3) 1.1899(3) 0.0292(8) Uani d . 1 1 . .
H H19 0.2792 0.8068 1.2509 0.035 Uiso calc R 1 1 . .
C C3 -0.0966(4) 0.9172(3) 0.6712(3) 0.0269(8) Uani d . 1 1 . .
N N3 -0.2760(5) 1.0320(3) 0.5379(3) 0.0467(10) Uani d . 1 1 . .
C C21 0.3114(5) 0.6305(3) 1.0784(3) 0.0289(8) Uani d . 1 1 . .
H H21 0.3512 0.5784 1.0635 0.035 Uiso calc R 1 1 . .
C C27 0.6225(5) 0.6539(3) 1.6030(3) 0.0320(9) Uani d . 1 1 . .
H H27 0.6673 0.6156 1.6272 0.038 Uiso calc R 1 1 . .
C C20 0.3350(4) 0.6914(3) 1.1705(3) 0.0254(8) Uani d . 1 1 . .
C C11 -0.3365(5) 0.8977(3) 0.1858(3) 0.0286(8) Uani d . 1 1 . .
C C29 0.5033(6) 0.7794(3) 1.6217(3) 0.0364(10) Uani d . 1 1 . .
H H29 0.4683 0.8261 1.6591 0.044 Uiso calc R 1 1 . .
C C15 -0.3689(5) 0.7034(4) -0.0112(3) 0.0387(10) Uani d . 1 1 . .
H H15 -0.4585 0.6620 -0.0083 0.046 Uiso calc R 1 1 . .
C C24 0.5242(5) 0.6797(3) 1.3765(3) 0.0311(9) Uani d . 1 1 . .
C C33 0.2064(5) 0.5999(3) 1.7628(3) 0.0381(10) Uani d . 1 1 . .
H H33 0.1209 0.5438 1.7471 0.046 Uiso calc R 1 1 . .
C C9 -0.2132(5) 0.8768(3) 0.3215(3) 0.0343(9) Uani d . 1 1 . .
H H9 -0.1525 0.8473 0.3478 0.041 Uiso calc R 1 1 . .
C C30 0.4898(5) 0.7686(3) 1.5302(3) 0.0345(9) Uani d . 1 1 . .
H H30 0.4455 0.8073 1.5061 0.041 Uiso calc R 1 1 . .
C C2 -0.0229(5) 0.8477(3) 0.6457(3) 0.0309(9) Uani d . 1 1 . .
H H2 -0.0082 0.8265 0.5868 0.037 Uiso calc R 1 1 . .
C C26 0.6105(5) 0.6428(3) 1.5119(3) 0.0346(10) Uani d . 1 1 . .
H H26 0.6476 0.5970 1.4750 0.042 Uiso calc R 1 1 . .
C C10 -0.2463(5) 0.8547(4) 0.2270(3) 0.0370(10) Uani d . 1 1 . .
H H10 -0.2073 0.8101 0.1903 0.044 Uiso calc R 1 1 . .
C C22 0.2274(5) 0.6489(3) 1.0093(3) 0.0291(8) Uani d . 1 1 . .
H H22 0.2122 0.6080 0.9477 0.035 Uiso calc R 1 1 . .
C C4 -0.1134(5) 0.9476(3) 0.7604(3) 0.0306(9) Uani d . 1 1 . .
H H4 -0.1615 0.9947 0.7796 0.037 Uiso calc R 1 1 . .
C C16 -0.2678(5) 0.6737(3) -0.0544(3) 0.0350(9) Uani d . 1 1 . .
H H16 -0.2763 0.6073 -0.0865 0.042 Uiso calc R 1 1 . .
C C1 0.0287(5) 0.8106(3) 0.7104(3) 0.0318(9) Uani d . 1 1 . .
H H1 0.0770 0.7634 0.6930 0.038 Uiso calc R 1 1 . .
N N8 0.5768(5) 0.6224(4) 1.3197(3) 0.0510(12) Uani d . 1 1 . .
C C12 -0.3920(5) 0.9649(3) 0.2422(3) 0.0370(10) Uani d . 1 1 . .
H H12 -0.4515 0.9951 0.2161 0.044 Uiso calc R 1 1 . .
C C32 0.3322(6) 0.5990(3) 1.7337(3) 0.0401(11) Uani d . 1 1 . .
H H32 0.3496 0.5431 1.6956 0.048 Uiso calc R 1 1 . .
C C13 -0.3600(6) 0.9873(3) 0.3365(3) 0.0387(10) Uani d . 1 1 . .
H H13 -0.3984 1.0322 0.3733 0.046 Uiso calc R 1 1 . .
O O5 -0.2147(7) 0.4628(3) 0.7012(4) 0.111(2) Uani d . 1 1 . .
C C35 0.8345(8) 0.6034(5) 0.1432(5) 0.0714(18) Uani d . 1 1 . .
H H35A 0.8524 0.6582 0.1227 0.107 Uiso calc R 1 1 . .
H H35B 0.9016 0.5666 0.1262 0.107 Uiso calc R 1 1 . .
H H35C 0.8532 0.6294 0.2096 0.107 Uiso calc R 1 1 . .
N N12 -0.1464(5) 0.5427(3) 0.7659(3) 0.0431(9) Uani d . 1 1 . .
C C36 0.0672(19) 0.7198(15) 0.3789(15) 0.078(6) Uani d PDU 0.350(9) 1 A 1
H H36A 0.1548 0.7680 0.4284 0.117 Uiso calc PR 0.350(9) 1 A 1
H H36B 0.0594 0.7386 0.3262 0.117 Uiso calc PR 0.350(9) 1 A 1
H H36C 0.0774 0.6544 0.3616 0.117 Uiso calc PR 0.350(9) 1 A 1
O O12 -0.0605(19) 0.7176(15) 0.4079(12) 0.108(6) Uani d PDU 0.350(9) 1 A 1
H H12A -0.0990 0.6624 0.4092 0.162 Uiso d PR 0.350(9) 1 A 1
O O10 0.1742(12) 0.5320(9) 0.4768(7) 0.128(4) Uani d PU 0.650(9) 1 A 2
H H10A 0.2097 0.4918 0.4423 0.193 Uiso d PR 0.650(9) 1 A 2
H H10B 0.0977 0.4985 0.4881 0.193 Uiso d PR 0.650(9) 1 A 2
O O11 0.049(3) 0.6261(18) 0.5137(14) 0.247(9) Uani d PDU 0.650(9) 1 A 2
H H11 0.1158 0.6003 0.5122 0.370 Uiso d PR 0.650(9) 1 A 2
C C37 0.073(3) 0.6971(18) 0.472(2) 0.213(11) Uani d PDU 0.650(9) 1 A 2
H H37A 0.1337 0.7624 0.5181 0.320 Uiso calc PR 0.650(9) 1 A 2
H H37B -0.0230 0.6990 0.4424 0.320 Uiso calc PR 0.650(9) 1 A 2
H H37C 0.1260 0.6779 0.4256 0.320 Uiso calc PR 0.650(9) 1 A 2

loop_
_atom_site_aniso_label
_atom_site_aniso_U_11
_atom_site_aniso_U_22
_atom_site_aniso_U_33
_atom_site_aniso_U_12
_atom_site_aniso_U_13
_atom_site_aniso_U_23
N5 0.0261(17) 0.0336(18) 0.0213(15) 0.0110(14) 0.0042(13) 0.0119(14)
C17 0.030(2) 0.033(2) 0.0237(19) 0.0132(17) 0.0045(16) 0.0117(16)
N4 0.0305(18) 0.045(2) 0.0257(17) 0.0180(16) 0.0096(14) 0.0187(15)
C14 0.042(3) 0.057(3) 0.032(2) 0.032(2) 0.0155(19) 0.024(2)
N10 0.0297(17) 0.0264(16) 0.0186(15) 0.0119(14) 0.0052(13) 0.0063(13)
C34 0.029(2) 0.0241(18) 0.0201(17) 0.0115(16) 0.0053(15) 0.0054(15)
N9 0.0308(17) 0.0270(16) 0.0186(15) 0.0142(14) 0.0070(13) 0.0079(13)
C31 0.028(2) 0.038(2) 0.0222(19) 0.0149(17) 0.0050(15) 0.0084(16)
C28 0.0226(18) 0.0287(19) 0.0202(18) 0.0093(15) 0.0034(14) 0.0055(15)
Cd1 0.02404(14) 0.02516(14) 0.01865(13) 0.00986(10) 0.00333(10) 0.00748(10)
O2 0.0306(14) 0.0260(13) 0.0188(12) 0.0113(11) 0.0041(11) 0.0077(10)
O1 0.0356(15) 0.0304(14) 0.0242(13) 0.0169(12) 0.0066(11) 0.0125(11)
O7 0.0357(16) 0.0313(16) 0.0320(16) 0.0057(13) 0.0008(13) -0.0009(13)
N11 0.0269(17) 0.0197(15) 0.0213(15) 0.0073(13) 0.0044(13) 0.0057(12)
O6 0.0249(14) 0.0366(16) 0.0318(15) 0.0094(12) 0.0044(12) 0.0079(12)
O8 0.0425(18) 0.0378(17) 0.0359(16) 0.0217(14) 0.0152(14) 0.0053(13)
N6 0.0288(17) 0.0296(17) 0.0244(16) 0.0157(14) 0.0050(13) 0.0110(13)
N1 0.0285(17) 0.0281(17) 0.0238(16) 0.0129(14) 0.0048(13) 0.0109(13)
O3 0.0401(18) 0.0376(17) 0.0430(18) 0.0121(14) 0.0027(14) 0.0181(14)
C5 0.034(2) 0.029(2) 0.0196(18) 0.0111(17) 0.0055(16) 0.0056(15)
C23 0.035(2) 0.033(2) 0.0193(18) 0.0165(18) 0.0089(16) 0.0100(16)
O9 0.079(3) 0.059(2) 0.048(2) 0.038(2) 0.030(2) 0.0133(18)
C6 0.036(2) 0.031(2) 0.0219(18) 0.0129(18) 0.0054(16) 0.0098(16)
N2 0.069(3) 0.045(2) 0.0259(18) 0.036(2) 0.0103(18) 0.0134(16)
O4 0.072(3) 0.072(3) 0.061(2) 0.044(2) 0.033(2) 0.044(2)
N7 0.071(3) 0.074(3) 0.0212(18) 0.052(3) 0.0136(18) 0.0195(19)
C25 0.030(2) 0.030(2) 0.0208(18) 0.0120(17) 0.0052(15) 0.0066(15)
C8 0.032(2) 0.030(2) 0.029(2) 0.0117(17) 0.0064(16) 0.0136(17)
C18 0.037(2) 0.027(2) 0.0264(19) 0.0136(17) 0.0100(17) 0.0091(16)
C7 0.038(2) 0.031(2) 0.030(2) 0.0152(18) 0.0044(17) 0.0148(17)
C19 0.039(2) 0.029(2) 0.0201(18) 0.0132(17) 0.0089(16) 0.0077(15)
C3 0.029(2) 0.0248(19) 0.0239(19) 0.0069(16) 0.0053(16) 0.0083(15)
N3 0.073(3) 0.048(2) 0.0275(19) 0.039(2) 0.0096(19) 0.0138(17)
C21 0.039(2) 0.028(2) 0.0224(19) 0.0150(17) 0.0091(16) 0.0097(16)
C27 0.039(2) 0.038(2) 0.025(2) 0.0236(19) 0.0082(17) 0.0121(17)
C20 0.029(2) 0.0265(19) 0.0231(18) 0.0113(16) 0.0082(15) 0.0109(15)
C11 0.027(2) 0.036(2) 0.030(2) 0.0125(17) 0.0087(16) 0.0189(17)
C29 0.053(3) 0.036(2) 0.026(2) 0.027(2) 0.0138(19) 0.0087(17)
C15 0.034(2) 0.043(3) 0.045(3) 0.011(2) 0.016(2) 0.023(2)
C24 0.034(2) 0.038(2) 0.0237(19) 0.0183(18) 0.0054(16) 0.0105(17)
C33 0.045(3) 0.022(2) 0.038(2) 0.0041(18) 0.018(2) 0.0037(17)
C9 0.038(2) 0.044(2) 0.035(2) 0.025(2) 0.0112(18) 0.023(2)
C30 0.048(3) 0.036(2) 0.026(2) 0.024(2) 0.0096(18) 0.0126(18)
C2 0.038(2) 0.037(2) 0.0231(19) 0.0177(19) 0.0106(17) 0.0128(17)
C26 0.043(2) 0.042(2) 0.0230(19) 0.026(2) 0.0084(18) 0.0081(18)
C10 0.046(3) 0.048(3) 0.035(2) 0.032(2) 0.019(2) 0.022(2)
C22 0.036(2) 0.031(2) 0.0209(18) 0.0138(17) 0.0083(16) 0.0086(16)
C4 0.041(2) 0.028(2) 0.0252(19) 0.0184(18) 0.0087(17) 0.0083(16)
C16 0.041(2) 0.033(2) 0.034(2) 0.0117(19) 0.0132(19) 0.0151(18)
C1 0.039(2) 0.036(2) 0.029(2) 0.0222(19) 0.0122(18) 0.0139(17)
N8 0.073(3) 0.079(3) 0.0228(18) 0.059(3) 0.0150(19) 0.0202(19)
C12 0.046(3) 0.039(2) 0.032(2) 0.023(2) 0.0068(19) 0.0169(19)
C32 0.054(3) 0.025(2) 0.041(2) 0.015(2) 0.023(2) 0.0057(18)
C13 0.052(3) 0.040(2) 0.030(2) 0.028(2) 0.007(2) 0.0135(19)
O5 0.129(5) 0.047(3) 0.081(3) -0.039(3) 0.029(3) -0.019(2)
C35 0.078(5) 0.058(4) 0.077(4) 0.040(4) 0.009(4) 0.018(3)
N12 0.042(2) 0.029(2) 0.040(2) -0.0016(17) 0.0108(18) 0.0022(17)
C36 0.061(8) 0.071(9) 0.086(10) 0.039(7) 0.010(7) 0.002(7)
O12 0.103(9) 0.123(10) 0.097(9) 0.036(7) 0.031(7) 0.041(7)
O10 0.121(7) 0.153(8) 0.091(6) 0.034(6) 0.026(5) 0.032(5)
O11 0.266(13) 0.264(13) 0.209(12) 0.095(9) 0.068(9) 0.086(9)
C37 0.195(13) 0.204(14) 0.248(15) 0.105(10) 0.104(10) 0.047(9)

loop_
_atom_type_symbol
_atom_type_description
_atom_type_scat_dispersion_real
_atom_type_scat_dispersion_imag
_atom_type_scat_source
C C 0.0181 0.0091 'International Tables Vol C Tables 4.2.6.8 and 6.1.1.4'
H H 0.0000 0.0000 'International Tables Vol C Tables 4.2.6.8 and 6.1.1.4'
Cd Cd 0.1185 4.6533 'International Tables Vol C Tables 4.2.6.8 and 6.1.1.4'
N N 0.0311 0.0180 'International Tables Vol C Tables 4.2.6.8 and 6.1.1.4'
O O 0.0492 0.0322 'International Tables Vol C Tables 4.2.6.8 and 6.1.1.4'

loop_
_geom_angle_atom_site_label_1
_geom_angle_atom_site_label_2
_geom_angle_atom_site_label_3
_geom_angle_site_symmetry_1
_geom_angle_site_symmetry_3
_geom_angle
C17 N5 Cd1 . 1_554 129.1(3)
C17 N5 C16 . . 105.3(3)
C16 N5 Cd1 . 1_554 125.6(3)
N5 C17 H17 . . 124.1
N5 C17 N4 . . 111.8(4)
N4 C17 H17 . . 124.1
C17 N4 C14 . . 125.9(4)
C17 N4 C15 . . 106.6(4)
C15 N4 C14 . . 127.4(4)
N4 C14 H14A . . 108.5
N4 C14 H14B . . 108.5
N4 C14 C11 . . 115.1(3)
H14A C14 H14B . . 107.5
C11 C14 H14A . . 108.5
C11 C14 H14B . . 108.5
C34 N10 Cd1 . 1_556 126.2(3)
C34 N10 C33 . . 104.8(3)
C33 N10 Cd1 . 1_556 129.0(3)
N10 C34 H34 . . 124.1
N10 C34 N9 . . 111.7(3)
N9 C34 H34 . . 124.1
C34 N9 C31 . . 126.2(3)
C34 N9 C32 . . 107.0(3)
C32 N9 C31 . . 126.8(3)
N9 C31 H31A . . 109.3
N9 C31 H31B . . 109.3
N9 C31 C28 . . 111.7(3)
H31A C31 H31B . . 107.9
C28 C31 H31A . . 109.3
C28 C31 H31B . . 109.3
C27 C28 C31 . . 120.1(4)
C27 C28 C29 . . 119.0(4)
C29 C28 C31 . . 120.9(4)
N5 Cd1 O6 1_556 . 74.36(11)
N5 Cd1 N6 1_556 . 86.97(11)
N5 Cd1 N1 1_556 . 98.34(11)
N5 Cd1 O3 1_556 . 84.39(11)
N10 Cd1 N5 1_554 1_556 161.65(12)
N10 Cd1 O6 1_554 . 123.26(10)
N10 Cd1 N6 1_554 . 90.23(11)
N10 Cd1 N1 1_554 . 90.22(11)
N10 Cd1 O3 1_554 . 82.10(11)
N6 Cd1 O6 . . 82.66(10)
N6 Cd1 N1 . . 160.79(12)
N6 Cd1 O3 . . 123.69(11)
N1 Cd1 O6 . . 81.06(10)
N1 Cd1 O3 . . 75.35(11)
O3 Cd1 O6 . . 145.45(10)
C23 O2 C24 . . 102.7(3)
C6 O1 C7 . . 102.4(3)
O7 N11 O6 . . 120.1(3)
O7 N11 O8 . . 121.9(3)
O8 N11 O6 . . 118.0(3)
N11 O6 Cd1 . . 98.8(2)
C18 N6 Cd1 . . 125.5(3)
C22 N6 Cd1 . . 117.0(2)
C22 N6 C18 . . 117.1(3)
C5 N1 Cd1 . . 118.2(3)
C1 N1 Cd1 . . 123.1(3)
C1 N1 C5 . . 117.6(3)
N12 O3 Cd1 . . 106.6(3)
N1 C5 H5 . . 118.5
N1 C5 C4 . . 123.0(4)
C4 C5 H5 . . 118.5
O2 C23 C20 . . 120.5(3)
N7 C23 O2 . . 112.7(3)
N7 C23 C20 . . 126.8(4)
C35 O9 H9A . . 109.5
O1 C6 C3 . . 119.2(3)
N2 C6 O1 . . 113.0(3)
N2 C6 C3 . . 127.8(4)
C6 N2 N3 . . 105.9(3)
C23 N7 N8 . . 106.1(3)
C30 C25 C24 . . 121.8(4)
C26 C25 C24 . . 118.4(4)
C26 C25 C30 . . 119.7(4)
C9 C8 C7 . . 121.7(4)
C9 C8 C13 . . 119.2(4)
C13 C8 C7 . . 119.1(4)
N6 C18 H18 . . 118.1
N6 C18 C19 . . 123.8(4)
C19 C18 H18 . . 118.1
O1 C7 C8 . . 119.3(4)
N3 C7 O1 . . 111.9(4)
N3 C7 C8 . . 128.8(4)
C18 C19 H19 . . 120.9
C18 C19 C20 . . 118.1(4)
C20 C19 H19 . . 120.9
C2 C3 C6 . . 122.3(4)
C2 C3 C4 . . 118.6(4)
C4 C3 C6 . . 119.0(4)
C7 N3 N2 . . 106.8(4)
C20 C21 H21 . . 120.7
C22 C21 H21 . . 120.7
C22 C21 C20 . . 118.6(4)
C28 C27 H27 . . 119.9
C26 C27 C28 . . 120.2(4)
C26 C27 H27 . . 119.9
C19 C20 C23 . . 122.9(3)
C21 C20 C23 . . 118.2(3)
C21 C20 C19 . . 118.9(4)
C10 C11 C14 . . 123.9(4)
C10 C11 C12 . . 118.3(4)
C12 C11 C14 . . 117.8(4)
C28 C29 H29 . . 119.3
C30 C29 C28 . . 121.4(4)
C30 C29 H29 . . 119.3
N4 C15 H15 . . 126.7
C16 C15 N4 . . 106.7(4)
C16 C15 H15 . . 126.7
O2 C24 C25 . . 120.2(3)
N8 C24 O2 . . 112.1(3)
N8 C24 C25 . . 127.6(4)
N10 C33 H33 . . 125.1
C32 C33 N10 . . 109.8(4)
C32 C33 H33 . . 125.1
C8 C9 H9 . . 120.0
C8 C9 C10 . . 120.0(4)
C10 C9 H9 . . 120.0
C25 C30 H30 . . 120.5
C29 C30 C25 . . 119.1(4)
C29 C30 H30 . . 120.5
C3 C2 H2 . . 120.8
C3 C2 C1 . . 118.4(4)
C1 C2 H2 . . 120.8
C25 C26 H26 . . 119.7
C27 C26 C25 . . 120.6(4)
C27 C26 H26 . . 119.7
C11 C10 H10 . . 119.4
C9 C10 C11 . . 121.3(4)
C9 C10 H10 . . 119.4
N6 C22 C21 . . 123.3(4)
N6 C22 H22 . . 118.3
C21 C22 H22 . . 118.3
C5 C4 C3 . . 119.1(4)
C5 C4 H4 . . 120.5
C3 C4 H4 . . 120.5
N5 C16 H16 . . 125.2
C15 C16 N5 . . 109.5(4)
C15 C16 H16 . . 125.2
N1 C1 C2 . . 123.3(4)
N1 C1 H1 . . 118.3
C2 C1 H1 . . 118.3
C24 N8 N7 . . 106.4(4)
C11 C12 H12 . . 119.5
C13 C12 C11 . . 120.9(4)
C13 C12 H12 . . 119.5
N9 C32 H32 . . 126.7
C33 C32 N9 . . 106.6(4)
C33 C32 H32 . . 126.7
C8 C13 H13 . . 119.9
C12 C13 C8 . . 120.3(4)
C12 C13 H13 . . 119.9
O9 C35 H35A . . 109.5
O9 C35 H35B . . 109.5
O9 C35 H35C . . 109.5
H35A C35 H35B . . 109.5
H35A C35 H35C . . 109.5
H35B C35 H35C . . 109.5
O4 N12 O3 . . 117.8(4)
O5 N12 O3 . . 121.7(5)
O5 N12 O4 . . 120.4(5)
H36A C36 H36B . . 109.5
H36A C36 H36C . . 109.5
H36B C36 H36C . . 109.5
O12 C36 H36A . . 109.5
O12 C36 H36B . . 109.5
O12 C36 H36C . . 109.5
C36 O12 H12A . . 109.6
H10A O10 H10B . . 109.5
H10A O10 H11 . . 165.8
H10B O10 H11 . . 78.1
C37 O11 H11 . . 110.0
O11 C37 H37A . . 109.5
O11 C37 H37B . . 109.5
O11 C37 H37C . . 109.5
H37A C37 H37B . . 109.5
H37A C37 H37C . . 109.5
H37B C37 H37C . . 109.5

loop_
_geom_bond_atom_site_label_1
_geom_bond_atom_site_label_2
_geom_bond_site_symmetry_2
_geom_bond_distance
N5 C17 . 1.322(5)
N5 Cd1 1_554 2.327(3)
N5 C16 . 1.376(5)
C17 H17 . 0.9300
C17 N4 . 1.340(5)
N4 C14 . 1.457(5)
N4 C15 . 1.375(6)
C14 H14A . 0.9700
C14 H14B . 0.9700
C14 C11 . 1.515(6)
N10 C34 . 1.319(5)
N10 Cd1 1_556 2.315(3)
N10 C33 . 1.380(5)
C34 H34 . 0.9300
C34 N9 . 1.345(5)
N9 C31 . 1.461(5)
N9 C32 . 1.362(6)
C31 H31A . 0.9700
C31 H31B . 0.9700
C31 C28 . 1.509(5)
C28 C27 . 1.385(5)
C28 C29 . 1.387(6)
Cd1 N5 1_556 2.327(3)
Cd1 N10 1_554 2.315(3)
Cd1 O6 . 2.572(3)
Cd1 N6 . 2.382(3)
Cd1 N1 . 2.386(3)
Cd1 O3 . 2.429(3)
O2 C23 . 1.353(4)
O2 C24 . 1.360(5)
O1 C6 . 1.362(5)
O1 C7 . 1.368(5)
O7 N11 . 1.237(4)
N11 O6 . 1.261(4)
N11 O8 . 1.244(4)
N6 C18 . 1.343(5)
N6 C22 . 1.340(5)
N1 C5 . 1.344(5)
N1 C1 . 1.331(5)
O3 N12 . 1.254(5)
C5 H5 . 0.9300
C5 C4 . 1.375(6)
C23 N7 . 1.285(5)
C23 C20 . 1.462(5)
O9 H9A . 0.8200
O9 C35 . 1.425(8)
C6 N2 . 1.285(5)
C6 C3 . 1.467(5)
N2 N3 . 1.404(5)
O4 N12 . 1.250(5)
N7 N8 . 1.397(5)
C25 C24 . 1.455(5)
C25 C30 . 1.391(6)
C25 C26 . 1.388(6)
C8 C7 . 1.457(6)
C8 C9 . 1.382(6)
C8 C13 . 1.395(6)
C18 H18 . 0.9300
C18 C19 . 1.379(6)
C7 N3 . 1.291(6)
C19 H19 . 0.9300
C19 C20 . 1.393(5)
C3 C2 . 1.386(6)
C3 C4 . 1.386(5)
C21 H21 . 0.9300
C21 C20 . 1.387(5)
C21 C22 . 1.383(6)
C27 H27 . 0.9300
C27 C26 . 1.380(6)
C11 C10 . 1.388(6)
C11 C12 . 1.389(6)
C29 H29 . 0.9300
C29 C30 . 1.384(6)
C15 H15 . 0.9300
C15 C16 . 1.351(6)
C24 N8 . 1.289(5)
C33 H33 . 0.9300
C33 C32 . 1.349(6)
C9 H9 . 0.9300
C9 C10 . 1.383(6)
C30 H30 . 0.9300
C2 H2 . 0.9300
C2 C1 . 1.389(6)
C26 H26 . 0.9300
C10 H10 . 0.9300
C22 H22 . 0.9300
C4 H4 . 0.9300
C16 H16 . 0.9300
C1 H1 . 0.9300
C12 H12 . 0.9300
C12 C13 . 1.379(6)
C32 H32 . 0.9300
C13 H13 . 0.9300
O5 N12 . 1.213(6)
C35 H35A . 0.9600
C35 H35B . 0.9600
C35 H35C . 0.9600
C36 H36A . 0.9600
C36 H36B . 0.9600
C36 H36C . 0.9600
C36 O12 . 1.360(10)
O12 H12A . 0.8200
O10 H10A . 0.8503
O10 H10B . 0.8497
O10 H11 . 1.2977
O11 H11 . 0.8200
O11 C37 . 1.419(10)
C37 H37A . 0.9600
C37 H37B . 0.9600
C37 H37C . 0.9600

loop_
_geom_hbond_atom_site_label_D
_geom_hbond_atom_site_label_H
_geom_hbond_atom_site_label_A
_geom_hbond_site_symmetry_A
_geom_hbond_distance_DH
_geom_hbond_distance_HA
_geom_hbond_distance_DA
_geom_hbond_angle_DHA
C22 H22 O9 2_666 0.93 2.59 3.196(5) 123.1
O9 H9A N7 1_554 0.82 2.14 2.949(5) 172.1

loop_
_geom_torsion_atom_site_label_1
_geom_torsion_atom_site_label_2
_geom_torsion_atom_site_label_3
_geom_torsion_atom_site_label_4
_geom_torsion_site_symmetry_1
_geom_torsion
N5 C17 N4 C14 . 179.6(3)
N5 C17 N4 C15 . 0.2(5)
N5 Cd1 O6 N11 1_556 159.3(2)
N5 Cd1 N6 C18 1_556 -53.3(3)
N5 Cd1 N6 C22 1_556 133.5(3)
N5 Cd1 N1 C5 1_556 29.9(3)
N5 Cd1 N1 C1 1_556 -138.0(3)
N5 Cd1 O3 N12 1_556 -87.8(3)
C17 N5 C16 C15 . 0.4(5)
C17 N4 C14 C11 . -91.5(5)
C17 N4 C15 C16 . 0.1(5)
N4 C14 C11 C10 . -4.4(7)
N4 C14 C11 C12 . 177.1(4)
N4 C15 C16 N5 . -0.3(5)
C14 N4 C15 C16 . -179.3(4)
C14 C11 C10 C9 . -177.7(4)
C14 C11 C12 C13 . 177.7(4)
N10 C34 N9 C31 . 179.2(3)
N10 C34 N9 C32 . -1.0(5)
N10 Cd1 O6 N11 1_554 -15.1(3)
N10 Cd1 N6 C18 1_554 144.9(3)
N10 Cd1 N6 C22 1_554 -28.4(3)
N10 Cd1 N1 C5 1_554 -166.4(3)
N10 Cd1 N1 C1 1_554 25.7(3)
N10 Cd1 O3 N12 1_554 79.7(3)
N10 C33 C32 N9 . -1.0(5)
C34 N10 C33 C32 . 0.3(5)
C34 N9 C31 C28 . -113.6(4)
C34 N9 C32 C33 . 1.2(5)
N9 C31 C28 C27 . -111.7(4)
N9 C31 C28 C29 . 68.2(5)
C31 N9 C32 C33 . -179.1(4)
C31 C28 C27 C26 . 179.0(4)
C31 C28 C29 C30 . -178.6(4)
C28 C27 C26 C25 . -0.2(7)
C28 C29 C30 C25 . -0.5(7)
Cd1 N5 C17 N4 1_554 179.6(2)
Cd1 N5 C16 C15 1_554 -179.6(3)
Cd1 N10 C34 N9 1_556 179.3(2)
Cd1 N10 C33 C32 1_556 -178.5(3)
Cd1 N6 C18 C19 . -170.6(3)
Cd1 N6 C22 C21 . 171.5(3)
Cd1 N1 C5 C4 . -168.3(3)
Cd1 N1 C1 C2 . 168.1(3)
Cd1 O3 N12 O4 . 8.2(5)
Cd1 O3 N12 O5 . -168.0(5)
O2 C23 N7 N8 . 1.8(6)
O2 C23 C20 C19 . 12.3(6)
O2 C23 C20 C21 . -167.8(4)
O2 C24 N8 N7 . -2.3(6)
O1 C6 N2 N3 . 0.7(5)
O1 C6 C3 C2 . 6.5(6)
O1 C6 C3 C4 . -171.2(4)
O1 C7 N3 N2 . -0.9(6)
O7 N11 O6 Cd1 . -164.4(3)
O6 Cd1 N6 C18 . 21.4(3)
O6 Cd1 N6 C22 . -151.9(3)
O6 Cd1 N1 C5 . -42.7(3)
O6 Cd1 N1 C1 . 149.4(3)
O6 Cd1 O3 N12 . -139.5(3)
O8 N11 O6 Cd1 . 14.5(4)
N6 Cd1 O6 N11 . 70.4(2)
N6 Cd1 N1 C5 . -75.1(5)
N6 Cd1 N1 C1 . 117.0(4)
N6 Cd1 O3 N12 . -5.2(3)
N6 C18 C19 C20 . -0.4(6)
N1 Cd1 O6 N11 . -99.4(2)
N1 Cd1 N6 C18 . 53.6(5)
N1 Cd1 N6 C22 . -119.7(4)
N1 Cd1 O3 N12 . 172.0(3)
N1 C5 C4 C3 . 0.1(6)
O3 Cd1 O6 N11 . -146.6(2)
O3 Cd1 N6 C18 . -134.5(3)
O3 Cd1 N6 C22 . 52.3(3)
O3 Cd1 N1 C5 . 111.8(3)
O3 Cd1 N1 C1 . -56.1(3)
C5 N1 C1 C2 . 0.2(6)
C23 O2 C24 C25 . -172.6(4)
C23 O2 C24 N8 . 3.2(5)
C23 N7 N8 C24 . 0.3(6)
C6 O1 C7 C8 . -177.7(4)
C6 O1 C7 N3 . 1.2(5)
C6 N2 N3 C7 . 0.1(6)
C6 C3 C2 C1 . -176.7(4)
C6 C3 C4 C5 . 177.1(4)
N2 C6 C3 C2 . -175.8(5)
N2 C6 C3 C4 . 6.5(7)
N7 C23 C20 C19 . -168.3(5)
N7 C23 C20 C21 . 11.6(7)
C25 C24 N8 N7 . 173.2(5)
C8 C7 N3 N2 . 177.9(4)
C8 C9 C10 C11 . 0.0(7)
C18 N6 C22 C21 . -2.3(6)
C18 C19 C20 C23 . 177.7(4)
C18 C19 C20 C21 . -2.2(6)
C7 O1 C6 N2 . -1.1(5)
C7 O1 C6 C3 . 176.9(4)
C7 C8 C9 C10 . 179.4(4)
C7 C8 C13 C12 . -179.5(4)
C3 C6 N2 N3 . -177.1(4)
C3 C2 C1 N1 . -0.8(7)
C27 C28 C29 C30 . 1.2(7)
C20 C23 N7 N8 . -177.7(4)
C20 C21 C22 N6 . -0.2(6)
C11 C12 C13 C8 . 0.3(7)
C29 C28 C27 C26 . -0.9(7)
C15 N4 C14 C11 . 87.7(5)
C24 O2 C23 N7 . -3.0(5)
C24 O2 C23 C20 . 176.5(4)
C24 C25 C30 C29 . 176.1(4)
C24 C25 C26 C27 . -175.9(4)
C33 N10 C34 N9 . 0.4(4)
C9 C8 C7 O1 . -6.3(6)
C9 C8 C7 N3 . 174.9(5)
C9 C8 C13 C12 . 0.5(7)
C30 C25 C24 O2 . -9.7(6)
C30 C25 C24 N8 . 175.2(5)
C30 C25 C26 C27 . 0.9(7)
C2 C3 C4 C5 . -0.7(6)
C26 C25 C24 O2 . 167.1(4)
C26 C25 C24 N8 . -8.0(7)
C26 C25 C30 C29 . -0.6(7)
C10 C11 C12 C13 . -0.9(7)
C22 N6 C18 C19 . 2.6(6)
C22 C21 C20 C23 . -177.4(4)
C22 C21 C20 C19 . 2.5(6)
C4 C3 C2 C1 . 1.0(6)
C16 N5 C17 N4 . -0.4(4)
C1 N1 C5 C4 . 0.2(6)
C12 C11 C10 C9 . 0.7(7)
C32 N9 C31 C28 . 66.7(5)
C13 C8 C7 O1 . 173.7(4)
C13 C8 C7 N3 . -5.1(7)
C13 C8 C9 C10 . -0.6(7)
